data_7043491
loop_
_publ_author_name
'Reiner, Benjamin R.'
'Foxman, Bruce M.'
'Wade, Casey R.'

_publ_section_title
;
 Electrochemical and Structural Investigation of the Interactions between
 Naphthalene Diimides and Metal Cations
;
_journal_name_full 'Dalton Trans.'
_journal_paper_doi 10.1039/C7DT02067H
_journal_year 2017
_chemical_formula_moiety 'C100 H124.00 Mg2 N4 O14'
_chemical_formula_sum 'C100 H124 Mg2 N4 O14'
_chemical_formula_weight 1654.71
_chemical_properties_physical ', Air-sensitive,Moisture-sensitive'
_space_group_IT_number 61
_symmetry_cell_setting orthorhombic
_symmetry_space_group_name_Hall '-P 2ac 2ab'
_symmetry_space_group_name_H-M 'P b c a'
_atom_sites_solution_hydrogens difmap
_atom_sites_solution_primary other
_audit_creation_date 2017-02-06
_audit_creation_method CRYSTALS_ver_14.61_build_00000
_audit_update_record
;
2017-03-20 deposited with the CCDC.
2017-06-28 downloaded from the CCDC.
;
_cell_angle_alpha 90
_cell_angle_beta 90
_cell_angle_gamma 90
_cell_formula_units_Z 4
_cell_length_a 21.5029(15)
_cell_length_b 19.1115(14)
_cell_length_c 27.069(2)
_cell_measurement_reflns_used 5037
_cell_measurement_temperature 120
_cell_measurement_theta_max 20
_cell_measurement_theta_min 2
_cell_volume 11124.1(14)
_computing_cell_refinement 'Apex2 (Bruker AXS, 2006)'
_computing_data_collection 'Apex2 (Bruker AXS, 2006)'
_computing_data_reduction 'Apex2 (Bruker AXS, 2006)'
_computing_molecular_graphics 'CAMERON (Watkin et al., 1996)'
_computing_publication_material 'CRYSTALS (Betteridge et al., 2003)'
_computing_structure_refinement 'CRYSTALS (Betteridge et al., 2003)'
_computing_structure_solution 'USER DEFINED STRUCTURE SOLUTION'
_diffrn_ambient_temperature 120
_diffrn_measured_fraction_theta_full 0.999
_diffrn_measured_fraction_theta_max 0.999
_diffrn_measurement_device Area
_diffrn_measurement_device_type 'Bruker Kappa Apex2'
_diffrn_measurement_method '\f & \w scans'
_diffrn_radiation_monochromator graphite
_diffrn_radiation_type 'Mo K\a'
_diffrn_radiation_wavelength 0.71073
_diffrn_reflns_av_R_equivalents 0.072
_diffrn_reflns_limit_h_max 24
_diffrn_reflns_limit_h_min 0
_diffrn_reflns_limit_k_max 21
_diffrn_reflns_limit_k_min 0
_diffrn_reflns_limit_l_max 30
_diffrn_reflns_limit_l_min 0
_diffrn_reflns_number 8257
_diffrn_reflns_theta_full 23.534
_diffrn_reflns_theta_max 23.534
_diffrn_reflns_theta_min 1.505
_diffrn_standards_number 0
_exptl_absorpt_coefficient_mu 0.075
_exptl_absorpt_correction_T_max 0.98
_exptl_absorpt_correction_T_min 0.98
_exptl_absorpt_correction_type numerical
_exptl_absorpt_process_details
; 
 Analytical Absorption (De Meulenaer & Tompa, 1965) 
;
_exptl_crystal_colour red
_exptl_crystal_density_diffrn 0.988
_exptl_crystal_density_method 'not measured'
_exptl_crystal_description prism
_exptl_crystal_F_000 3552.002
_exptl_crystal_size_max 0.280
_exptl_crystal_size_mid 0.260
_exptl_crystal_size_min 0.220
_platon_squeeze_details
;
TITL brr_93_0ma in Pbca
CELL   21.5030   19.1110   27.0690     90.00     90.00     90.00
SPGR Pbca
# Solvent Accessible Volume =      2907
# Electrons Found in S.A.V. =       711
# Note: Atoms in Void as Cxxx and Qxxx all others
Q101 0.953 0.182 0.400 !       2.34 eA-3
C102 0.992 0.749 0.059 !       2.28 eA-3
C103 0.756 0.033 0.368 !       2.11 eA-3
Q104 0.267 0.724 0.163 !       2.01 eA-3
C105 0.538 0.703 0.437 !       1.83 eA-3
C106 0.258 1.002 0.060 !       1.82 eA-3
C107 0.492 0.197 0.146 !       1.81 eA-3
C108 0.265 0.517 0.114 !       1.79 eA-3
C109 0.479 0.729 0.402 !       1.75 eA-3
C110 0.788 0.010 0.365 !       1.71 eA-3
C111 0.982 0.184 0.472 !       1.49 eA-3
C112 0.767 0.583 0.381 !       1.46 eA-3
C113 0.984 0.530 0.978 !       1.45 eA-3
Q114 0.758 0.299 0.312 !       1.42 eA-3
Q115 0.405 0.176 0.090 !       1.39 eA-3
C116 0.221 0.062 0.058 !       1.38 eA-3
Q117 0.773 0.810 0.400 !       1.29 eA-3
C118 0.674 0.533 0.397 !       1.29 eA-3
C119 0.483 0.986 0.978 !       1.26 eA-3
Q120 0.246 0.662 0.137 !       1.21 eA-3
C121 0.182 0.465 0.119 !       1.20 eA-3
Q122 0.766 0.846 0.301 !       1.14 eA-3
Q123 0.757 0.828 0.376 !       1.13 eA-3
Q124 0.766 0.298 0.346 !       1.08 eA-3
C125 0.203 0.422 0.097 !       1.07 eA-3
Q126 0.391 0.268 0.623 !       1.05 eA-3
C127 0.312 0.974 0.074 !       1.04 eA-3
C128 0.923 0.140 0.451 !       0.97 eA-3
C129 0.947 0.956 0.462 !       0.96 eA-3
C130 0.030 0.517 0.039 !       0.86 eA-3
C131 0.014 0.417 0.049 !       0.80 eA-3
C132 0.429 0.012 0.017 !       0.79 eA-3
Q133 0.775 0.329 0.904 !       0.73 eA-3
Q134 0.634 0.864 0.266 !       0.72 eA-3
C135 0.696 0.518 0.906 !       0.68 eA-3
Q136 0.689 0.623 0.433 !       0.67 eA-3
C137 0.729 0.388 0.379 !       0.67 eA-3
C138 0.289 0.777 0.203 !       0.63 eA-3
Q139 0.980 0.241 0.876 !       0.63 eA-3
Q140 0.111 0.610 0.103 !       0.63 eA-3
Q141 0.705 0.594 0.412 !       0.63 eA-3
C142 0.639 0.443 0.417 !       0.62 eA-3
Q143 0.827 0.091 0.388 !       0.58 eA-3
Q144 0.719 0.895 0.877 !       0.58 eA-3
Q145 0.681 0.185 0.902 !       0.57 eA-3
C146 0.248 0.072 0.156 !       0.57 eA-3
Q147 0.873 0.345 0.751 !       0.56 eA-3
Q148 0.664 0.769 0.359 !       0.55 eA-3
Q149 0.632 0.894 0.945 !       0.55 eA-3
Q150 0.569 0.767 0.951 !       0.55 eA-3
C151 0.312 0.635 0.658 !       0.54 eA-3
Q152 0.704 0.860 0.850 !       0.53 eA-3
C153 0.487 0.402 0.488 !       0.52 eA-3
C154 0.209 0.405 0.169 !       0.52 eA-3
C155 0.837 0.876 0.421 !       0.52 eA-3
C156 0.626 0.106 0.898 !       0.50 eA-3
;
_refine_diff_density_max 1.07
_refine_diff_density_min -0.70
_refine_ls_extinction_method None
_refine_ls_goodness_of_fit_ref 0.9786
_refine_ls_hydrogen_treatment constr
_refine_ls_matrix_type full
_refine_ls_number_parameters 531
_refine_ls_number_reflns 8241
_refine_ls_number_restraints 8
_refine_ls_R_factor_all 0.1471
_refine_ls_R_factor_gt 0.0892
_refine_ls_shift/su_max 0.0081031
_refine_ls_shift/su_mean 0.0004751
_refine_ls_structure_factor_coef Fsqd
_refine_ls_weighting_details
;
 Method, part 1, Chebychev polynomial, (Watkin, 1994, Prince, 1982) 
 [weight] = 1.0/[A~0~*T~0~(x)+A~1~*T~1~(x) ... +A~n-1~]*T~n-1~(x)] 
 where A~i~ are the Chebychev coefficients listed below and x= Fcalc/Fmax 
 Method = Robust Weighting (Prince, 1982) 
 W = [weight] * [1-(deltaF/6*sigmaF)^2^]^2^ 
 A~i~ are: 
 15.3 23.6 11.0 2.60 
;
_refine_ls_weighting_scheme calc
_refine_ls_wR_factor_all 0.2899
_refine_ls_wR_factor_gt 0.2307
_refine_ls_wR_factor_ref 0.2899
_reflns_limit_h_max 24
_reflns_limit_h_min 0
_reflns_limit_k_max 21
_reflns_limit_k_min 0
_reflns_limit_l_max 30
_reflns_limit_l_min 0
_reflns_number_gt 4323
_reflns_number_total 8257
_reflns_threshold_expression I>2.0\s(I)
_oxford_diffrn_Wilson_B_factor 0.00
_oxford_diffrn_Wilson_scale 0.00
_oxford_refine_ls_r_factor_ref 0.1471
_oxford_refine_ls_scale 0.050792(18)
_oxford_reflns_number_all 8241
_oxford_reflns_threshold_expression_ref I>-10.0\s(I)
_oxford_structure_analysis_title 'brr_93_0ma in Pbca'
_cod_data_source_file c7dt02067h2.cif
_cod_data_source_block brr_93
_cod_depositor_comments
;
The following automatic conversions were performed:

'_atom_sites_solution_primary' value 'Other' changed to 'other'
according to
/home/data/users/saulius/crontab/automatic-downloads/rss-feeds/RSC/lib/dictionaries/cif_core.dic
dictionary named 'cif_core.dic' version 2.4.2 from 2011-04-26.

Automatic conversion script
Id: cif_fix_values 4973 2017-02-22 13:04:09Z antanas 
;
_cod_original_sg_symbol_H-M 'P b c a '
_cod_original_formula_sum 'C100 H124.00 Mg2 N4 O14'
_cod_database_code 7043491
_platon_squeeze_void_probe_radius 1.20

loop_
_symmetry_equiv_pos_as_xyz
x,y,z
-x,-y,-z
-x+1/2,y+1/2,z
x+1/2,-y+1/2,-z
x,-y+1/2,z+1/2
-x,y+1/2,-z+1/2
-x+1/2,-y,z+1/2
x+1/2,y,-z+1/2

loop_
_atom_site_label
_atom_site_type_symbol
_atom_site_fract_x
_atom_site_fract_y
_atom_site_fract_z
_atom_site_U_iso_or_equiv
_atom_site_occupancy
_atom_site_adp_type
_atom_site_refinement_flags_posn
_atom_site_refinement_flags_occupancy
_atom_site_disorder_assembly
_atom_site_disorder_group
Mg1 Mg 0.43844(8) 0.05687(8) 0.38079(5) 0.0414 1.0000 Uani . . . .
O1 O 0.51095(18) 0.12563(18) 0.39860(13) 0.0553 1.0000 Uani . . . .
O2 O 0.40427(17) 0.08782(18) 0.31544(11) 0.0489 1.0000 Uani . . . .
O3 O 0.38547(18) -0.02930(18) 0.40166(14) 0.0593 1.0000 Uani . . . .
O4 O 0.38075(17) 0.11522(17) 0.41891(11) 0.0489 1.0000 Uani . . . .
O5 O 0.2628(4) 0.2812(4) 0.4963(2) 0.0512(19) 0.578(7) Uiso . P 1 9
O6 O 0.3816(3) 0.1711(3) 0.7276(2) 0.0420(16) 0.578(7) Uiso . P 1 9
O7 O 0.50011(17) 0.00504(17) 0.65039(11) 0.0471 1.0000 Uani . . . .
O105 O 0.2849(3) 0.2964(4) 0.4935(3) 0.037(2) 0.422(7) Uiso . P 1 10
O106 O 0.4088(4) 0.1925(5) 0.7244(4) 0.063(3) 0.422(7) Uiso . P 1 10
N1 N 0.3245(2) 0.19765(19) 0.45979(13) 0.0441 1.0000 Uani . . . .
N2 N 0.4414(2) 0.0900(2) 0.68654(13) 0.0444 1.0000 Uani . . . .
C1 C 0.5131(3) 0.1748(3) 0.4402(2) 0.0676 1.0000 Uani . . . .
C2 C 0.5640(8) 0.2195(10) 0.4348(6) 0.092(5) 0.587(18) Uiso . P 1 5
C3 C 0.5976(8) 0.1956(9) 0.3867(6) 0.114(7) 0.587(18) Uiso . P 1 5
C4 C 0.5709(4) 0.1278(4) 0.3748(3) 0.1077 1.0000 Uani . . . .
C5 C 0.3383(3) 0.1016(4) 0.3056(2) 0.0713 1.0000 Uani . . . .
C6 C 0.3332(10) 0.1063(17) 0.2515(8) 0.103(7) 0.45(3) Uiso . P 1 1
C7 C 0.4019(9) 0.1310(13) 0.2335(6) 0.077(6) 0.45(3) Uiso . P 1 1
C8 C 0.4394(3) 0.0977(4) 0.27024(19) 0.0735 1.0000 Uani . . . .
C9 C 0.4065(3) -0.1003(3) 0.4120(2) 0.0682 1.0000 Uani . . . .
C10 C 0.3511(4) -0.1375(4) 0.4320(4) 0.1053 1.0000 Uani . . . .
C11 C 0.2975(6) -0.0953(6) 0.4154(6) 0.078(5) 0.61(2) Uiso . P 1 4
C12 C 0.3250(5) -0.0245(6) 0.4218(5) 0.059(3) 0.61(2) Uiso . P 1 4
C13 C 0.3653(2) 0.1412(2) 0.46077(16) 0.0392 1.0000 Uani . . . .
C14 C 0.2934(3) 0.2148(3) 0.41315(18) 0.0519 1.0000 Uani . . . .
C15 C 0.3202(3) 0.2630(3) 0.38173(19) 0.0623 1.0000 Uani . . . .
C16 C 0.2880(4) 0.2784(4) 0.3369(2) 0.0780 1.0000 Uani . . . .
C17 C 0.2346(5) 0.2455(4) 0.3265(3) 0.0909 1.0000 Uani . . . .
C18 C 0.2085(4) 0.1988(4) 0.3582(3) 0.0863 1.0000 Uani . . . .
C19 C 0.2373(3) 0.1816(3) 0.4036(2) 0.0629 1.0000 Uani . . . .
C20 C 0.3808(3) 0.2991(3) 0.3928(2) 0.0664 1.0000 Uani . . . .
C21 C 0.3723(4) 0.3777(3) 0.4024(3) 0.1022 1.0000 Uani . . . .
C22 C 0.4286(4) 0.2873(4) 0.3522(2) 0.0817 1.0000 Uani . . . .
C23 C 0.2080(3) 0.1305(3) 0.4383(2) 0.0708 1.0000 Uani . . . .
C24 C 0.1629(4) 0.1672(4) 0.4730(3) 0.0962 1.0000 Uani . . . .
C25 C 0.1751(4) 0.0700(4) 0.4126(3) 0.0964 1.0000 Uani . . . .
C26 C 0.2996(6) 0.2321(6) 0.5022(4) 0.046(3) 0.578(7) Uiso . P 1 9
C27 C 0.3242(5) 0.2085(5) 0.5488(4) 0.044(2) 0.578(7) Uiso . P 1 9
C28 C 0.3007(6) 0.2391(7) 0.5948(5) 0.083(4) 0.578(7) Uiso . P 1 9
C29 C 0.3227(5) 0.2192(6) 0.6389(4) 0.068(3) 0.578(7) Uiso . P 1 9
C30 C 0.3678(5) 0.1634(5) 0.6404(3) 0.044(2) 0.578(7) Uiso . P 1 9
C31 C 0.3941(3) 0.1330(3) 0.59725(17) 0.0506 1.0000 Uani . . . .
C32 C 0.4339(2) 0.0736(2) 0.59940(16) 0.0428 1.0000 Uani . . . .
C33 C 0.4458(3) 0.0348(3) 0.55500(17) 0.0508 1.0000 Uani . . . .
C34 C 0.4231(3) 0.0562(3) 0.51128(17) 0.0539 1.0000 Uani . . . .
C35 C 0.3861(2) 0.1180(2) 0.50679(16) 0.0409 1.0000 Uani . . . .
C36 C 0.3699(2) 0.1559(2) 0.54976(16) 0.0443 1.0000 Uani . . . .
C37 C 0.3943(4) 0.1433(4) 0.6871(3) 0.0317(19) 0.578(7) Uiso . P 1 9
C38 C 0.4629(3) 0.0659(2) 0.73467(15) 0.0444 1.0000 Uani . . . .
C39 C 0.4256(2) 0.0175(3) 0.75955(17) 0.0475 1.0000 Uani . . . .
C40 C 0.4446(3) -0.0035(3) 0.80611(19) 0.0627 1.0000 Uani . . . .
C41 C 0.4993(3) 0.0210(4) 0.82657(19) 0.0717 1.0000 Uani . . . .
C42 C 0.5350(3) 0.0675(3) 0.8009(2) 0.0635 1.0000 Uani . . . .
C43 C 0.5174(2) 0.0917(3) 0.75404(17) 0.0507 1.0000 Uani . . . .
C44 C 0.3650(3) -0.0098(3) 0.7388(2) 0.0674 1.0000 Uani . . . .
C45 C 0.3562(4) -0.0878(4) 0.7458(3) 0.0968 1.0000 Uani . . . .
C46 C 0.3086(3) 0.0303(5) 0.7614(4) 0.1233 1.0000 Uani . . . .
C47 C 0.5588(3) 0.1417(3) 0.7278(2) 0.0709 1.0000 Uani . . . .
C48 C 0.5617(4) 0.2136(4) 0.7531(3) 0.1142 1.0000 Uani . . . .
C49 C 0.6241(3) 0.1112(4) 0.7199(3) 0.1022 1.0000 Uani . . . .
C50 C 0.4603(2) 0.0536(2) 0.64422(16) 0.0410 1.0000 Uani . . . .
C102 C 0.5833(8) 0.1996(9) 0.4389(6) 0.052(4) 0.413(18) Uiso . P 1 6
C103 C 0.6118(9) 0.1535(11) 0.4233(8) 0.094(8) 0.413(18) Uiso . P 1 6
C106 C 0.3385(5) 0.1427(8) 0.2561(4) 0.061(4) 0.55(3) Uiso . P 1 2
C107 C 0.3831(6) 0.0965(8) 0.2308(4) 0.057(4) 0.55(3) Uiso . P 1 2
C111 C 0.3061(9) -0.0815(10) 0.4503(9) 0.080(7) 0.39(2) Uiso . P 1 3
C112 C 0.3110(9) -0.0315(9) 0.4022(9) 0.064(5) 0.39(2) Uiso . P 1 3
C126 C 0.3173(4) 0.2436(6) 0.5006(4) 0.029(3) 0.422(7) Uiso . P 1 10
C127 C 0.3433(4) 0.2223(6) 0.5462(4) 0.033(3) 0.422(7) Uiso . P 1 10
C128 C 0.3309(4) 0.2652(5) 0.5908(4) 0.034(3) 0.422(7) Uiso . P 1 10
C129 C 0.3552(6) 0.2453(8) 0.6349(7) 0.087(5) 0.422(7) Uiso . P 1 10
C130 C 0.3944(5) 0.1803(6) 0.6382(5) 0.048(3) 0.422(7) Uiso . P 1 10
C137 C 0.4183(5) 0.1595(6) 0.6847(5) 0.050(4) 0.422(7) Uiso . P 1 10
H11 H 0.5184 0.1491 0.4709 0.0822 0.587(18) Uiso R P 1 5
H12 H 0.4752 0.2021 0.4414 0.0820 0.587(18) Uiso R P 1 5
H13 H 0.5026 0.1521 0.4712 0.0821 0.413(18) Uiso R P 1 6
H14 H 0.4852 0.2138 0.4345 0.0820 0.413(18) Uiso R P 1 6
H21 H 0.5901 0.2154 0.4634 0.1112 0.587(18) Uiso R P 1 5
H22 H 0.5488 0.2683 0.4320 0.1111 0.587(18) Uiso R P 1 5
H31 H 0.6417 0.1924 0.3939 0.1771 0.587(18) Uiso R P 1 5
H32 H 0.5891 0.2313 0.3616 0.1770 0.587(18) Uiso R P 1 5
H41 H 0.5968 0.0911 0.3865 0.1317 0.587(18) Uiso R P 1 5
H42 H 0.5661 0.1238 0.3401 0.1317 0.587(18) Uiso R P 1 5
H43 H 0.5835 0.0837 0.3620 0.1317 0.413(18) Uiso R P 1 6
H44 H 0.5722 0.1618 0.3493 0.1317 0.413(18) Uiso R P 1 6
H51 H 0.3138 0.0611 0.3157 0.0861 0.45(3) Uiso R P 1 1
H52 H 0.3249 0.1428 0.3238 0.0860 0.45(3) Uiso R P 1 1
H53 H 0.3158 0.0578 0.3015 0.0861 0.55(3) Uiso R P 1 2
H54 H 0.3199 0.1289 0.3322 0.0859 0.55(3) Uiso R P 1 2
H61 H 0.3169 0.0647 0.2361 0.1261 0.45(3) Uiso R P 1 1
H62 H 0.3058 0.1455 0.2448 0.1262 0.45(3) Uiso R P 1 1
H71 H 0.4090 0.1092 0.2017 0.1003 0.45(3) Uiso R P 1 1
H72 H 0.4081 0.1803 0.2314 0.1000 0.45(3) Uiso R P 1 1
H81 H 0.4556 0.0529 0.2590 0.0879 0.45(3) Uiso R P 1 1
H82 H 0.4742 0.1287 0.2766 0.0880 0.45(3) Uiso R P 1 1
H83 H 0.4596 0.1429 0.2694 0.0882 0.55(3) Uiso R P 1 2
H84 H 0.4703 0.0612 0.2650 0.0878 0.55(3) Uiso R P 1 2
H91 H 0.4396 -0.0994 0.4371 0.0851 1.0000 Uiso R . . .
H92 H 0.4228 -0.1214 0.3821 0.0853 1.0000 Uiso R . . .
H101 H 0.3522 -0.1392 0.4671 0.1309 0.61(2) Uiso R P 1 4
H102 H 0.3489 -0.1837 0.4193 0.1309 0.61(2) Uiso R P 1 4
H103 H 0.3628 -0.1668 0.4589 0.1309 0.39(2) Uiso R P 1 3
H104 H 0.3328 -0.1651 0.4067 0.1309 0.39(2) Uiso R P 1 3
H111 H 0.2613 -0.1027 0.4349 0.0855 0.61(2) Uiso R P 1 4
H112 H 0.2879 -0.1036 0.3816 0.0855 0.61(2) Uiso R P 1 4
H121 H 0.3012 0.0113 0.4056 0.0723 0.61(2) Uiso R P 1 4
H122 H 0.3291 -0.0139 0.4569 0.0716 0.61(2) Uiso R P 1 4
H161 H 0.3035 0.3121 0.3157 0.0921 1.0000 Uiso R . . .
H171 H 0.2157 0.2533 0.2960 0.1069 1.0000 Uiso R . . .
H181 H 0.1700 0.1779 0.3504 0.1038 1.0000 Uiso R . . .
H201 H 0.3981 0.2793 0.4233 0.0787 1.0000 Uiso R . . .
H211 H 0.3450 0.3840 0.4302 0.1539 1.0000 Uiso R . . .
H212 H 0.4122 0.3989 0.4101 0.1540 1.0000 Uiso R . . .
H213 H 0.3548 0.3995 0.3733 0.1541 1.0000 Uiso R . . .
H221 H 0.4675 0.3075 0.3620 0.1267 1.0000 Uiso R . . .
H222 H 0.4329 0.2382 0.3466 0.1269 1.0000 Uiso R . . .
H223 H 0.4134 0.3088 0.3221 0.1268 1.0000 Uiso R . . .
H231 H 0.2413 0.1111 0.4587 0.0827 1.0000 Uiso R . . .
H241 H 0.1849 0.2044 0.4904 0.1439 1.0000 Uiso R . . .
H242 H 0.1295 0.1864 0.4537 0.1440 1.0000 Uiso R . . .
H243 H 0.1467 0.1333 0.4961 0.1441 1.0000 Uiso R . . .
H251 H 0.1387 0.0879 0.3967 0.1430 1.0000 Uiso R . . .
H252 H 0.1639 0.0359 0.4371 0.1429 1.0000 Uiso R . . .
H253 H 0.2036 0.0506 0.3882 0.1428 1.0000 Uiso R . . .
H281 H 0.2704 0.2754 0.5939 0.0992 0.578(7) Uiso R P 1 9
H291 H 0.3060 0.2401 0.6686 0.0857 0.578(7) Uiso R P 1 9
H331 H 0.4693 -0.0064 0.5569 0.0611 1.0000 Uiso R . . .
H341 H 0.4317 0.0297 0.4827 0.0647 1.0000 Uiso R . . .
H401 H 0.4202 -0.0345 0.8239 0.0740 1.0000 Uiso R . . .
H411 H 0.5120 0.0054 0.8580 0.0861 1.0000 Uiso R . . .
H421 H 0.5712 0.0846 0.8150 0.0748 1.0000 Uiso R . . .
H441 H 0.3656 -0.0004 0.7034 0.0809 1.0000 Uiso R . . .
H451 H 0.3939 -0.1111 0.7354 0.1416 1.0000 Uiso R . . .
H452 H 0.3490 -0.0979 0.7799 0.1419 1.0000 Uiso R . . .
H453 H 0.3222 -0.1040 0.7264 0.1419 1.0000 Uiso R . . .
H461 H 0.3134 0.0795 0.7556 0.1798 1.0000 Uiso R . . .
H462 H 0.2708 0.0146 0.7455 0.1798 1.0000 Uiso R . . .
H463 H 0.3060 0.0215 0.7961 0.1798 1.0000 Uiso R . . .
H471 H 0.5412 0.1494 0.6950 0.0827 1.0000 Uiso R . . .
H481 H 0.5892 0.2431 0.7344 0.1747 1.0000 Uiso R . . .
H482 H 0.5210 0.2341 0.7535 0.1747 1.0000 Uiso R . . .
H483 H 0.5772 0.2079 0.7856 0.1750 1.0000 Uiso R . . .
H491 H 0.6435 0.1074 0.7517 0.1558 1.0000 Uiso R . . .
H492 H 0.6470 0.1428 0.6991 0.1560 1.0000 Uiso R . . .
H493 H 0.6203 0.0655 0.7041 0.1560 1.0000 Uiso R . . .
H1021 H 0.5962 0.2119 0.4713 0.0681 0.413(18) Uiso R P 1 6
H1022 H 0.5881 0.2387 0.4176 0.0681 0.413(18) Uiso R P 1 6
H1031 H 0.6525 0.1679 0.4143 0.1134 0.413(18) Uiso R P 1 6
H1032 H 0.6143 0.1171 0.4472 0.1134 0.413(18) Uiso R P 1 6
H1061 H 0.2978 0.1466 0.2405 0.0683 0.55(3) Uiso R P 1 2
H1062 H 0.3584 0.1878 0.2585 0.0679 0.55(3) Uiso R P 1 2
H1071 H 0.3648 0.0505 0.2294 0.0588 0.55(3) Uiso R P 1 2
H1072 H 0.3948 0.1117 0.1980 0.0595 0.55(3) Uiso R P 1 2
H1111 H 0.3184 -0.0608 0.4811 0.1091 0.39(2) Uiso R P 1 3
H1112 H 0.2637 -0.0997 0.4525 0.1089 0.39(2) Uiso R P 1 3
H1121 H 0.2923 -0.0494 0.3724 0.0749 0.39(2) Uiso R P 1 3
H1122 H 0.2942 0.0150 0.4098 0.0754 0.39(2) Uiso R P 1 3
H1281 H 0.3065 0.3063 0.5883 0.0381 0.422(7) Uiso R P 1 10
H1291 H 0.3484 0.2716 0.6631 0.1041 0.422(7) Uiso R P 1 10

loop_
_atom_site_aniso_label
_atom_site_aniso_U_11
_atom_site_aniso_U_22
_atom_site_aniso_U_33
_atom_site_aniso_U_23
_atom_site_aniso_U_13
_atom_site_aniso_U_12
Mg1 0.0598(10) 0.0372(8) 0.0273(8) 0.0003(6) 0.0077(7) 0.0067(8)
O1 0.069(2) 0.053(2) 0.0432(19) -0.0030(16) -0.0010(18) 0.0001(19)
O2 0.065(2) 0.052(2) 0.0301(17) 0.0008(15) 0.0014(16) 0.0110(18)
O3 0.071(3) 0.047(2) 0.060(2) 0.0078(18) 0.0242(19) -0.0001(18)
O4 0.070(2) 0.050(2) 0.0267(17) -0.0025(14) 0.0039(16) 0.0169(18)
O7 0.067(2) 0.0485(19) 0.0252(16) 0.0030(14) 0.0054(15) 0.0165(18)
N1 0.063(3) 0.038(2) 0.031(2) -0.0004(17) 0.0000(19) 0.0154(19)
N2 0.065(3) 0.044(2) 0.0249(19) -0.0018(17) 0.0041(19) 0.002(2)
C1 0.088(4) 0.061(4) 0.055(3) -0.013(3) -0.005(3) -0.008(3)
C4 0.101(6) 0.110(6) 0.113(6) -0.044(5) 0.046(5) -0.038(5)
C5 0.076(4) 0.084(4) 0.053(3) -0.002(3) -0.008(3) 0.011(4)
C8 0.097(5) 0.093(5) 0.030(3) 0.014(3) 0.013(3) 0.022(4)
C9 0.096(5) 0.038(3) 0.071(4) 0.002(3) 0.022(4) 0.001(3)
C10 0.106(6) 0.071(5) 0.139(7) 0.031(5) 0.006(5) -0.031(5)
C13 0.051(3) 0.038(2) 0.029(2) -0.003(2) 0.001(2) 0.008(2)
C14 0.073(4) 0.047(3) 0.035(3) -0.008(2) -0.005(3) 0.028(3)
C15 0.103(5) 0.047(3) 0.038(3) 0.004(2) -0.003(3) 0.026(3)
C16 0.127(7) 0.059(4) 0.048(3) 0.001(3) -0.006(4) 0.039(4)
C17 0.134(7) 0.074(5) 0.064(5) -0.008(4) -0.034(5) 0.046(5)
C18 0.100(5) 0.081(5) 0.078(5) -0.040(4) -0.036(4) 0.044(4)
C19 0.075(4) 0.066(4) 0.048(3) -0.014(3) -0.015(3) 0.030(3)
C20 0.103(5) 0.049(3) 0.048(3) 0.007(3) 0.007(3) 0.005(3)
C21 0.128(7) 0.050(4) 0.128(7) -0.004(4) 0.034(6) 0.001(4)
C22 0.114(6) 0.075(4) 0.056(4) 0.018(3) 0.021(4) 0.021(4)
C23 0.075(4) 0.062(4) 0.076(4) -0.021(3) -0.013(3) 0.009(3)
C24 0.106(6) 0.076(5) 0.107(6) -0.020(4) 0.023(5) 0.014(4)
C25 0.088(5) 0.082(5) 0.119(6) -0.033(5) -0.021(5) 0.000(4)
C31 0.076(4) 0.046(3) 0.030(2) -0.005(2) 0.001(2) 0.016(3)
C32 0.059(3) 0.043(3) 0.026(2) -0.0031(19) 0.008(2) 0.011(2)
C33 0.071(4) 0.051(3) 0.030(2) -0.002(2) 0.008(2) 0.022(3)
C34 0.077(4) 0.056(3) 0.028(2) -0.002(2) 0.010(2) 0.025(3)
C35 0.057(3) 0.033(2) 0.033(2) -0.0023(19) 0.006(2) 0.008(2)
C36 0.061(3) 0.041(3) 0.031(2) -0.004(2) 0.003(2) 0.010(2)
C38 0.069(3) 0.043(3) 0.021(2) -0.0042(19) 0.004(2) 0.008(3)
C39 0.060(3) 0.050(3) 0.032(3) -0.007(2) 0.005(2) -0.002(2)
C40 0.084(4) 0.070(4) 0.033(3) 0.005(3) 0.018(3) 0.005(3)
C41 0.094(5) 0.092(5) 0.029(3) 0.003(3) 0.002(3) 0.022(4)
C42 0.061(4) 0.087(4) 0.042(3) -0.013(3) -0.003(3) 0.002(3)
C43 0.056(3) 0.064(3) 0.032(3) -0.015(2) 0.008(2) 0.003(3)
C44 0.076(4) 0.083(4) 0.044(3) -0.010(3) 0.013(3) -0.019(3)
C45 0.126(7) 0.101(6) 0.062(4) -0.002(4) 0.022(4) -0.045(5)
C46 0.066(5) 0.166(9) 0.138(8) -0.074(7) 0.011(5) -0.012(5)
C47 0.083(4) 0.070(4) 0.060(4) -0.016(3) 0.018(3) -0.022(3)
C48 0.151(8) 0.074(5) 0.117(7) -0.043(5) 0.056(6) -0.034(5)
C49 0.084(5) 0.106(6) 0.116(6) -0.018(5) 0.039(5) -0.018(5)
C50 0.058(3) 0.040(3) 0.025(2) -0.003(2) 0.007(2) 0.000(2)

loop_
_atom_type_symbol
_atom_type_scat_dispersion_real
_atom_type_scat_dispersion_imag
_atom_type_scat_Cromer_Mann_a1
_atom_type_scat_Cromer_Mann_b1
_atom_type_scat_Cromer_Mann_a2
_atom_type_scat_Cromer_Mann_b2
_atom_type_scat_Cromer_Mann_a3
_atom_type_scat_Cromer_Mann_b3
_atom_type_scat_Cromer_Mann_a4
_atom_type_scat_Cromer_Mann_b4
_atom_type_scat_Cromer_Mann_c
_atom_type_scat_source
C 0.0033 0.0016 2.3100 20.8439 1.0200 10.2075 1.5886 0.5687 0.8650 51.6512 0.2156 'International Tables Vol C 4.2.6.8 and 6.1.1.4'
H 0.0000 0.0000 0.4930 10.5109 0.3229 26.1257 0.1402 3.1424 0.0408 57.7998 0.0030 'International Tables Vol C 4.2.6.8 and 6.1.1.4'
N 0.0061 0.0033 12.2126 0.0057 3.1322 9.8933 2.0125 28.9975 1.1663 0.5826 -11.5290 'International Tables Vol C 4.2.6.8 and 6.1.1.4'
O 0.0106 0.0060 3.0485 13.2771 2.2868 5.7011 1.5463 0.3239 0.8670 32.9089 0.2508 'International Tables Vol C 4.2.6.8 and 6.1.1.4'
Mg 0.0486 0.0363 5.4204 2.8275 2.1735 79.2611 1.2269 0.3808 2.3073 7.1937 0.8584 'International Tables Vol C 4.2.6.8 and 6.1.1.4'

loop_
_geom_angle_atom_site_label_1
_geom_angle_site_symmetry_1
_geom_angle_atom_site_label_2
_geom_angle_atom_site_label_3
_geom_angle
_geom_angle_publ_flag
O7 2_656 Mg1 O1 88.63(16) yes
O7 2_656 Mg1 O2 92.58(14) yes
O1 . Mg1 O2 106.90(15) yes
O7 2_656 Mg1 O3 90.47(15) yes
O1 . Mg1 O3 147.28(17) yes
O2 . Mg1 O3 105.81(17) yes
O7 2_656 Mg1 O4 173.71(15) yes
O1 . Mg1 O4 89.60(16) yes
O2 . Mg1 O4 93.71(15) yes
O3 . Mg1 O4 87.76(16) yes
Mg1 . O1 C1 126.9(3) yes
Mg1 . O1 C4 125.5(4) yes
C1 . O1 C4 107.2(5) yes
Mg1 . O2 C5 124.6(3) yes
Mg1 . O2 C8 126.3(3) yes
C5 . O2 C8 109.1(4) yes
Mg1 . O3 C9 128.3(4) yes
Mg1 . O3 C112 124.8(6) yes
C9 . O3 C112 106.5(7) yes
Mg1 . O3 C9 128.3(4) yes
Mg1 . O3 C12 123.9(5) yes
C9 . O3 C12 105.8(5) yes
Mg1 . O4 C13 148.2(3) yes
Mg1 2_656 O7 C50 146.6(3) yes
C13 . N1 C14 118.5(4) yes
C13 . N1 C26 125.4(5) yes
C14 . N1 C26 114.8(5) yes
C13 . N1 C14 118.5(4) yes
C13 . N1 C126 122.2(6) yes
C14 . N1 C126 118.9(6) yes
C37 . N2 C38 115.9(4) yes
C37 . N2 C50 124.5(5) yes
C38 . N2 C50 118.8(4) yes
C38 . N2 C50 118.8(4) yes
C38 . N2 C137 116.0(6) yes
C50 . N2 C137 122.5(6) yes
O1 . C1 C2 109.6(8) yes
O1 . C1 H11 109.6 no
C2 . C1 H11 107.9 no
O1 . C1 H12 110.1 no
C2 . C1 H12 109.5 no
H11 . C1 H12 110.2 no
O1 . C1 C102 101.8(7) yes
O1 . C1 H13 111.6 no
C102 . C1 H13 112.0 no
O1 . C1 H14 110.6 no
C102 . C1 H14 110.9 no
H13 . C1 H14 109.8 no
C1 . C2 C3 105.8(12) yes
C1 . C2 H21 108.8 no
C3 . C2 H21 112.2 no
C1 . C2 H22 108.9 no
C3 . C2 H22 111.5 no
H21 . C2 H22 109.5 no
C2 . C3 C4 105.2(12) yes
C2 . C3 H31 107.5 no
C4 . C3 H31 112.0 no
C2 . C3 H32 106.7 no
C4 . C3 H32 113.3 no
H31 . C3 H32 111.5 no
C3 . C4 O1 106.3(8) yes
C3 . C4 H41 110.8 no
O1 . C4 H41 110.8 no
C3 . C4 H42 109.5 no
O1 . C4 H42 110.0 no
H41 . C4 H42 109.5 no
O1 . C4 C103 97.5(8) yes
O1 . C4 H43 113.0 no
C103 . C4 H43 113.7 no
O1 . C4 H44 111.7 no
C103 . C4 H44 111.1 no
H43 . C4 H44 109.5 no
O2 . C5 C6 105.4(9) yes
O2 . C5 H51 109.3 no
C6 . C5 H51 106.7 no
O2 . C5 H52 109.9 no
C6 . C5 H52 115.6 no
H51 . C5 H52 109.8 no
O2 . C5 C106 104.2(6) yes
O2 . C5 H53 110.3 no
C106 . C5 H53 109.8 no
O2 . C5 H54 110.7 no
C106 . C5 H54 111.6 no
H53 . C5 H54 110.1 no
C5 . C6 C7 104.3(16) yes
C5 . C6 H61 114.1 no
C7 . C6 H61 116.1 no
C5 . C6 H62 106.3 no
C7 . C6 H62 105.8 no
H61 . C6 H62 109.6 no
C6 . C7 C8 100.1(15) yes
C6 . C7 H71 106.5 no
C8 . C7 H71 109.6 no
C6 . C7 H72 115.6 no
C8 . C7 H72 113.7 no
H71 . C7 H72 110.6 no
O2 . C8 C7 110.5(8) yes
O2 . C8 H81 109.6 no
C7 . C8 H81 112.1 no
O2 . C8 H82 109.5 no
C7 . C8 H82 106.7 no
H81 . C8 H82 108.5 no
O2 . C8 C107 99.5(6) yes
O2 . C8 H83 111.7 no
C107 . C8 H83 109.5 no
O2 . C8 H84 112.6 no
C107 . C8 H84 113.9 no
H83 . C8 H84 109.3 no
O3 . C9 C10 105.5(5) yes
O3 . C9 H91 109.9 no
C10 . C9 H91 109.6 no
O3 . C9 H92 109.8 no
C10 . C9 H92 113.3 no
H91 . C9 H92 108.8 no
C9 . C10 C111 106.9(9) yes
C9 . C10 H103 110.4 no
C111 . C10 H103 109.4 no
C9 . C10 H104 109.6 no
C111 . C10 H104 111.0 no
H103 . C10 H104 109.5 no
C9 . C10 C11 104.6(7) yes
C9 . C10 H101 111.1 no
C11 . C10 H101 110.0 no
C9 . C10 H102 110.6 no
C11 . C10 H102 110.9 no
H101 . C10 H102 109.5 no
C10 . C11 C12 98.6(10) yes
C10 . C11 H111 112.8 no
C12 . C11 H111 113.4 no
C10 . C11 H112 111.7 no
C12 . C11 H112 110.5 no
H111 . C11 H112 109.5 no
C11 . C12 O3 105.2(9) yes
C11 . C12 H121 112.4 no
O3 . C12 H121 111.1 no
C11 . C12 H122 109.8 no
O3 . C12 H122 107.8 no
H121 . C12 H122 110.2 no
N1 . C13 O4 116.5(4) yes
N1 . C13 C35 117.7(4) yes
O4 . C13 C35 125.7(4) yes
N1 . C14 C15 119.3(5) yes
N1 . C14 C19 117.1(5) yes
C15 . C14 C19 123.6(5) yes
C14 . C15 C16 117.3(6) yes
C14 . C15 C20 123.0(5) yes
C16 . C15 C20 119.7(6) yes
C15 . C16 C17 119.8(7) yes
C15 . C16 H161 119.7 no
C17 . C16 H161 120.5 no
C16 . C17 C18 122.0(7) yes
C16 . C17 H171 119.0 no
C18 . C17 H171 118.9 no
C17 . C18 C19 121.3(7) yes
C17 . C18 H181 119.9 no
C19 . C18 H181 118.8 no
C18 . C19 C14 116.0(7) yes
C18 . C19 C23 120.7(7) yes
C14 . C19 C23 123.3(5) yes
C15 . C20 C21 112.3(6) yes
C15 . C20 C22 111.9(5) yes
C21 . C20 C22 110.3(5) yes
C15 . C20 H201 108.7 no
C21 . C20 H201 106.2 no
C22 . C20 H201 107.1 no
C20 . C21 H211 109.2 no
C20 . C21 H212 109.9 no
H211 . C21 H212 108.7 no
C20 . C21 H213 109.2 no
H211 . C21 H213 110.1 no
H212 . C21 H213 109.8 no
C20 . C22 H221 109.2 no
C20 . C22 H222 109.1 no
H221 . C22 H222 110.7 no
C20 . C22 H223 108.6 no
H221 . C22 H223 110.9 no
H222 . C22 H223 108.4 no
C19 . C23 C24 110.9(5) yes
C19 . C23 C25 114.0(6) yes
C24 . C23 C25 109.6(6) yes
C19 . C23 H231 107.1 no
C24 . C23 H231 106.9 no
C25 . C23 H231 108.1 no
C23 . C24 H241 108.9 no
C23 . C24 H242 108.4 no
H241 . C24 H242 110.2 no
C23 . C24 H243 108.7 no
H241 . C24 H243 110.8 no
H242 . C24 H243 109.8 no
C23 . C25 H251 108.3 no
C23 . C25 H252 108.5 no
H251 . C25 H252 110.5 no
C23 . C25 H253 107.8 no
H251 . C25 H253 110.1 no
H252 . C25 H253 111.6 no
N1 . C26 O5 119.1(9) yes
N1 . C26 C27 114.9(9) yes
O5 . C26 C27 125.9(10) yes
C26 . C27 C28 119.5(10) yes
C26 . C27 C36 119.9(8) yes
C28 . C27 C36 120.6(9) yes
C27 . C28 C29 121.5(12) yes
C27 . C28 H281 120.2 no
C29 . C28 H281 118.2 no
C28 . C29 C30 118.2(11) yes
C28 . C29 H291 119.5 no
C30 . C29 H291 122.1 no
C29 . C30 C31 123.1(8) yes
C29 . C30 C37 119.2(8) yes
C31 . C30 C37 117.1(7) yes
C30 . C31 C32 122.1(5) yes
C30 . C31 C36 117.4(5) yes
C32 . C31 C36 119.5(4) yes
C32 . C31 C36 119.5(4) yes
C32 . C31 C130 118.0(6) yes
C36 . C31 C130 119.7(6) yes
C31 . C32 C33 119.0(4) yes
C31 . C32 C50 120.0(4) yes
C33 . C32 C50 120.9(4) yes
C32 . C33 C34 121.0(5) yes
C32 . C33 H331 119.1 no
C34 . C33 H331 119.9 no
C33 . C34 C35 121.9(4) yes
C33 . C34 H341 119.1 no
C35 . C34 H341 119.0 no
C34 . C35 C13 121.1(4) yes
C34 . C35 C36 119.4(4) yes
C13 . C35 C36 119.5(4) yes
C31 . C36 C35 118.9(4) yes
C31 . C36 C27 118.9(5) yes
C35 . C36 C27 121.5(5) yes
C31 . C36 C35 118.9(4) yes
C31 . C36 C127 118.8(6) yes
C35 . C36 C127 120.7(6) yes
C30 . C37 N2 117.3(7) yes
C30 . C37 O6 124.9(7) yes
N2 . C37 O6 117.7(6) yes
N2 . C38 C39 117.3(5) yes
N2 . C38 C43 119.9(4) yes
C39 . C38 C43 122.8(4) yes
C38 . C39 C40 117.5(5) yes
C38 . C39 C44 123.0(5) yes
C40 . C39 C44 119.5(5) yes
C39 . C40 C41 121.2(5) yes
C39 . C40 H401 119.4 no
C41 . C40 H401 119.4 no
C40 . C41 C42 119.7(5) yes
C40 . C41 H411 120.2 no
C42 . C41 H411 120.1 no
C41 . C42 C43 121.6(6) yes
C41 . C42 H421 119.6 no
C43 . C42 H421 118.8 no
C42 . C43 C38 117.1(5) yes
C42 . C43 C47 119.0(5) yes
C38 . C43 C47 123.9(5) yes
C39 . C44 C45 113.6(6) yes
C39 . C44 C46 110.9(5) yes
C45 . C44 C46 109.8(6) yes
C39 . C44 H441 106.7 no
C45 . C44 H441 107.8 no
C46 . C44 H441 107.9 no
C44 . C45 H451 108.3 no
C44 . C45 H452 109.8 no
H451 . C45 H452 108.9 no
C44 . C45 H453 110.3 no
H451 . C45 H453 109.6 no
H452 . C45 H453 110.0 no
C44 . C46 H461 109.5 no
C44 . C46 H462 109.0 no
H461 . C46 H462 108.8 no
C44 . C46 H463 110.1 no
H461 . C46 H463 109.8 no
H462 . C46 H463 109.6 no
C43 . C47 C48 112.7(5) yes
C43 . C47 C49 111.7(6) yes
C48 . C47 C49 111.4(6) yes
C43 . C47 H471 107.4 no
C48 . C47 H471 106.7 no
C49 . C47 H471 106.7 no
C47 . C48 H481 108.4 no
C47 . C48 H482 109.6 no
H481 . C48 H482 109.1 no
C47 . C48 H483 109.0 no
H481 . C48 H483 109.7 no
H482 . C48 H483 110.9 no
C47 . C49 H491 107.6 no
C47 . C49 H492 108.1 no
H491 . C49 H492 110.6 no
C47 . C49 H493 108.8 no
H491 . C49 H493 111.2 no
H492 . C49 H493 110.3 no
N2 . C50 C32 117.2(4) yes
N2 . C50 O7 116.8(4) yes
C32 . C50 O7 126.0(4) yes
C1 . C102 C103 106.6(15) yes
C1 . C102 H1021 109.4 no
C103 . C102 H1021 111.9 no
C1 . C102 H1022 110.7 no
C103 . C102 H1022 108.7 no
H1021 . C102 H1022 109.5 no
C4 . C103 C102 103.6(16) yes
C4 . C103 H1031 111.8 no
C102 . C103 H1031 111.2 no
C4 . C103 H1032 110.8 no
C102 . C103 H1032 109.8 no
H1031 . C103 H1032 109.5 no
C5 . C106 C107 95.7(10) yes
C5 . C106 H1061 114.3 no
C107 . C106 H1061 115.5 no
C5 . C106 H1062 113.2 no
C107 . C106 H1062 106.2 no
H1061 . C106 H1062 111.0 no
C106 . C107 C8 100.0(9) yes
C106 . C107 H1071 107.4 no
C8 . C107 H1071 110.2 no
C106 . C107 H1072 114.6 no
C8 . C107 H1072 114.1 no
H1071 . C107 H1072 110.0 no
C10 . C111 C112 96.4(14) yes
C10 . C111 H1111 113.3 no
C112 . C111 H1111 115.9 no
C10 . C111 H1112 111.3 no
C112 . C111 H1112 108.8 no
H1111 . C111 H1112 110.5 no
O3 . C112 C111 95.1(14) yes
O3 . C112 H1121 114.8 no
C111 . C112 H1121 115.9 no
O3 . C112 H1122 110.3 no
C111 . C112 H1122 110.0 no
H1121 . C112 H1122 110.0 no
N1 . C126 O105 116.2(10) yes
N1 . C126 C127 117.3(10) yes
O105 . C126 C127 126.2(11) yes
C126 . C127 C36 118.9(10) yes
C126 . C127 C128 118.7(10) yes
C36 . C127 C128 121.4(9) yes
C127 . C128 C129 119.4(12) yes
C127 . C128 H1281 120.1 no
C129 . C128 H1281 120.5 no
C128 . C129 C130 120.1(15) yes
C128 . C129 H1291 120.8 no
C130 . C129 H1291 119.2 no
C129 . C130 C31 118.2(11) yes
C129 . C130 C137 119.3(13) yes
C31 . C130 C137 120.8(10) yes
N2 . C137 C130 115.0(11) yes
N2 . C137 O106 119.6(11) yes
C130 . C137 O106 123.9(12) yes

loop_
_geom_bond_atom_site_label_1
_geom_bond_atom_site_label_2
_geom_bond_site_symmetry_2
_geom_bond_distance
_geom_bond_publ_flag
Mg1 O7 2_656 1.964(4) yes
Mg1 O1 . 2.095(4) yes
Mg1 O2 . 2.005(3) yes
Mg1 O3 . 2.081(4) yes
Mg1 O4 . 1.961(3) yes
O1 C1 . 1.469(6) yes
O1 C4 . 1.442(8) yes
O2 C5 . 1.467(7) yes
O2 C8 . 1.451(6) yes
O3 C9 . 1.458(6) yes
O3 C112 . 1.601(19) yes
O3 C9 . 1.458(6) yes
O3 C12 . 1.412(11) yes
O4 C13 . 1.281(5) yes
O5 C26 . 1.236(12) yes
O6 C37 . 1.248(9) yes
O7 C50 . 1.273(6) yes
O105 C126 . 1.242(14) yes
O106 C137 . 1.264(16) yes
N1 C13 . 1.392(6) yes
N1 C14 . 1.465(6) yes
N1 C26 . 1.427(11) yes
N1 C13 . 1.392(6) yes
N1 C14 . 1.465(6) yes
N1 C126 . 1.420(12) yes
N2 C37 . 1.437(9) yes
N2 C38 . 1.457(6) yes
N2 C50 . 1.400(6) yes
N2 C38 . 1.457(6) yes
N2 C50 . 1.400(6) yes
N2 C137 . 1.418(14) yes
C1 C2 . 1.397(15) yes
C1 H11 . 0.971 no
C1 H12 . 0.967 no
C1 C102 . 1.582(17) yes
C1 H13 . 0.970 no
C1 H14 . 0.968 no
C2 C3 . 1.56(2) yes
C2 H21 . 0.958 no
C2 H22 . 0.991 no
C3 C4 . 1.452(16) yes
C3 H31 . 0.971 no
C3 H32 . 0.981 no
C4 H41 . 0.950 no
C4 H42 . 0.950 no
C4 C103 . 1.65(2) yes
C4 H43 . 0.950 no
C4 H44 . 0.950 no
C5 C6 . 1.47(2) yes
C5 H51 . 0.976 no
C5 H52 . 0.973 no
C5 C106 . 1.553(13) yes
C5 H53 . 0.973 no
C5 H54 . 0.974 no
C6 C7 . 1.63(4) yes
C6 H61 . 0.964 no
C6 H62 . 0.969 no
C7 C8 . 1.430(16) yes
C7 H71 . 0.968 no
C7 H72 . 0.953 no
C8 H81 . 0.974 no
C8 H82 . 0.969 no
C8 C107 . 1.614(13) yes
C8 H83 . 0.967 no
C8 H84 . 0.973 no
C9 C10 . 1.489(9) yes
C9 H91 . 0.983 no
C9 H92 . 0.969 no
C10 C111 . 1.53(2) yes
C10 H103 . 0.950 no
C10 H104 . 0.950 no
C10 C11 . 1.478(13) yes
C10 H101 . 0.950 no
C10 H102 . 0.950 no
C11 C12 . 1.487(18) yes
C11 H111 . 0.950 no
C11 H112 . 0.950 no
C12 H121 . 0.960 no
C12 H122 . 0.975 no
C13 C35 . 1.396(6) yes
C14 C15 . 1.380(8) yes
C14 C19 . 1.386(8) yes
C15 C16 . 1.428(8) yes
C15 C20 . 1.505(9) yes
C16 C17 . 1.339(11) yes
C16 H161 . 0.924 no
C17 C18 . 1.360(11) yes
C17 H171 . 0.933 no
C18 C19 . 1.414(9) yes
C18 H181 . 0.943 no
C19 C23 . 1.495(9) yes
C20 C21 . 1.535(8) yes
C20 C22 . 1.522(8) yes
C20 H201 . 0.981 no
C21 H211 . 0.962 no
C21 H212 . 0.970 no
C21 H213 . 0.970 no
C22 H221 . 0.959 no
C22 H222 . 0.955 no
C22 H223 . 0.968 no
C23 C24 . 1.522(9) yes
C23 C25 . 1.523(9) yes
C23 H231 . 0.978 no
C24 H241 . 0.975 no
C24 H242 . 0.963 no
C24 H243 . 0.964 no
C25 H251 . 0.958 no
C25 H252 . 0.960 no
C25 H253 . 0.976 no
C26 C27 . 1.440(14) yes
C27 C28 . 1.466(16) yes
C27 C36 . 1.405(11) yes
C28 C29 . 1.339(16) yes
C28 H281 . 0.954 no
C29 C30 . 1.442(14) yes
C29 H291 . 0.967 no
C30 C31 . 1.423(10) yes
C30 C37 . 1.439(12) yes
C31 C32 . 1.421(7) yes
C31 C36 . 1.455(7) yes
C31 C32 . 1.421(7) yes
C31 C36 . 1.455(7) yes
C31 C130 . 1.431(13) yes
C32 C33 . 1.436(6) yes
C32 C50 . 1.393(7) yes
C33 C34 . 1.344(7) yes
C33 H331 . 0.937 no
C34 C35 . 1.429(7) yes
C34 H341 . 0.943 no
C35 C36 . 1.414(6) yes
C36 C127 . 1.396(13) yes
C38 C39 . 1.397(7) yes
C38 C43 . 1.376(7) yes
C39 C40 . 1.385(7) yes
C39 C44 . 1.512(8) yes
C40 C41 . 1.381(9) yes
C40 H401 . 0.928 no
C41 C42 . 1.364(9) yes
C41 H411 . 0.941 no
C42 C43 . 1.402(8) yes
C42 H421 . 0.927 no
C43 C47 . 1.487(8) yes
C44 C45 . 1.515(9) yes
C44 C46 . 1.559(9) yes
C44 H441 . 0.976 no
C45 H451 . 0.967 no
C45 H452 . 0.958 no
C45 H453 . 0.951 no
C46 H461 . 0.959 no
C46 H462 . 0.966 no
C46 H463 . 0.956 no
C47 C48 . 1.536(8) yes
C47 C49 . 1.534(10) yes
C47 H471 . 0.975 no
C48 H481 . 0.961 no
C48 H482 . 0.959 no
C48 H483 . 0.949 no
C49 H491 . 0.958 no
C49 H492 . 0.960 no
C49 H493 . 0.977 no
C102 C103 . 1.15(2) yes
C102 H1021 . 0.950 no
C102 H1022 . 0.950 no
C103 H1031 . 0.950 no
C103 H1032 . 0.950 no
C106 C107 . 1.472(18) yes
C106 H1061 . 0.974 no
C106 H1062 . 0.966 no
C107 H1071 . 0.965 no
C107 H1072 . 0.967 no
C111 C112 . 1.62(3) yes
C111 H1111 . 0.961 no
C111 H1112 . 0.977 no
C112 H1121 . 0.965 no
C112 H1122 . 0.981 no
C126 C127 . 1.414(17) yes
C127 C128 . 1.483(16) yes
C128 C129 . 1.36(2) yes
C128 H1281 . 0.947 no
C129 C130 . 1.50(2) yes
C129 H1291 . 0.928 no
C130 C137 . 1.415(18) yes

loop_
_platon_squeeze_void_nr
_platon_squeeze_void_average_x
_platon_squeeze_void_average_y
_platon_squeeze_void_average_z
_platon_squeeze_void_volume
_platon_squeeze_void_count_electrons
_platon_squeeze_void_content
1 0.500 0.000 0.000 724 179 ' '
2 1.000 0.000 0.500 724 179 ' '
3 0.500 0.500 0.500 721 177 ' '
4 0.000 0.500 1.000 721 177 ' '
